data_1502249
loop_
_publ_author_name
'Song, Liyan'
'Liu, Kun'
'Li, Chaozhong'

_publ_section_title
;
 Efficient and regioselective 9-endo cyclization of \a-carbamoyl radicals.
;
_journal_issue 13
_journal_name_full 'Organic letters'
_journal_page_first 3434
_journal_page_last 3437
_journal_paper_doi 10.1021/ol201180g
_journal_volume 13
_journal_year 2011
_chemical_absolute_configuration ad
_chemical_formula_sum 'C10 H19 N O'
_chemical_formula_weight 169.26
_chemical_name_systematic
; 
 ? 
;
_space_group_IT_number 4
_symmetry_cell_setting monoclinic
_symmetry_space_group_name_Hall 'P 2yb'
_symmetry_space_group_name_H-M 'P 1 21 1'
_atom_sites_solution_hydrogens geom
_atom_sites_solution_primary direct
_atom_sites_solution_secondary difmap
_audit_creation_method SHELXL-97
_cell_angle_alpha 90.00
_cell_angle_beta 95.420(8)
_cell_angle_gamma 90.00
_cell_formula_units_Z 2
_cell_length_a 5.030(2)
_cell_length_b 8.843(4)
_cell_length_c 11.540(5)
_cell_measurement_reflns_used 1180
_cell_measurement_temperature 293(2)
_cell_measurement_theta_max 56.32
_cell_measurement_theta_min 5.82
_cell_volume 511.0(4)
_computing_cell_refinement 'Bruker SMART'
_computing_data_collection 'Bruker SMART'
_computing_data_reduction 'Bruker SHELXTL'
_computing_molecular_graphics 'Bruker SHELXTL'
_computing_publication_material 'Bruker SHELXTL'
_computing_structure_refinement 'SHELXL-97 (Sheldrick, 1997)'
_computing_structure_solution 'SHELXS-97 (Sheldrick, 1990)'
_diffrn_ambient_temperature 293(2)
_diffrn_measured_fraction_theta_full 0.990
_diffrn_measured_fraction_theta_max 0.990
_diffrn_measurement_device_type 'CCD area detector'
_diffrn_measurement_method 'phi and omega scans'
_diffrn_radiation_monochromator graphite
_diffrn_radiation_source 'fine-focus sealed tube'
_diffrn_radiation_type MoK\a
_diffrn_radiation_wavelength 0.71073
_diffrn_reflns_av_R_equivalents 0.0288
_diffrn_reflns_av_sigmaI/netI 0.0408
_diffrn_reflns_limit_h_max 6
_diffrn_reflns_limit_h_min -6
_diffrn_reflns_limit_k_max 7
_diffrn_reflns_limit_k_min -10
_diffrn_reflns_limit_l_max 14
_diffrn_reflns_limit_l_min -14
_diffrn_reflns_number 2699
_diffrn_reflns_theta_full 26.00
_diffrn_reflns_theta_max 26.00
_diffrn_reflns_theta_min 1.77
_exptl_absorpt_coefficient_mu 0.070
_exptl_absorpt_correction_T_max 1.00000
_exptl_absorpt_correction_T_min 0.67123
_exptl_absorpt_correction_type empirical
_exptl_absorpt_process_details sadabs
_exptl_crystal_colour colorless
_exptl_crystal_density_diffrn 1.100
_exptl_crystal_density_method 'not measured'
_exptl_crystal_description prismatic
_exptl_crystal_F_000 188
_exptl_crystal_size_max 0.169
_exptl_crystal_size_mid 0.115
_exptl_crystal_size_min 0.087
_refine_diff_density_max 0.291
_refine_diff_density_min -0.152
_refine_diff_density_rms 0.043
_refine_ls_abs_structure_details 'Flack H D (1983), Acta Cryst. A39, 876-881'
_refine_ls_abs_structure_Flack -3(3)
_refine_ls_extinction_method none
_refine_ls_goodness_of_fit_ref 1.319
_refine_ls_hydrogen_treatment constr
_refine_ls_matrix_type full
_refine_ls_number_parameters 111
_refine_ls_number_reflns 1436
_refine_ls_number_restraints 1
_refine_ls_restrained_S_all 1.319
_refine_ls_R_factor_all 0.0739
_refine_ls_R_factor_gt 0.0703
_refine_ls_shift/su_max 0.002
_refine_ls_shift/su_mean 0.000
_refine_ls_structure_factor_coef Fsqd
_refine_ls_weighting_details 'calc w=1/[\s^2^(Fo^2^)+(0.0565P)^2^+0.1489P] where P=(Fo^2^+2Fc^2^)/3'
_refine_ls_weighting_scheme calc
_refine_ls_wR_factor_gt 0.1626
_refine_ls_wR_factor_ref 0.1644
_reflns_number_gt 1364
_reflns_number_total 1436
_reflns_threshold_expression >2sigma(I)
_cod_data_source_file ol201180g_si_002.cif
_cod_data_source_block cd21128
_cod_depositor_comments
;
The following automatic conversions were performed:

'_symmetry_cell_setting' value 'Monoclinic' changed to 'monoclinic'
according to /home/saulius/struct/CIF-dictionaries/cif_core.dic
dictionary named 'cif_core.dic' version 2.4.1 from 2010-06-29.

Automatic conversion script
Id: cif_fix_values 1715 2011-07-08 13:25:40Z adriana 
;
_cod_original_sg_symbol_H-M P2(1)
_cod_database_code 1502249

loop_
_symmetry_equiv_pos_as_xyz
'x, y, z'
'-x, y+1/2, -z'

loop_
_atom_site_label
_atom_site_type_symbol
_atom_site_fract_x
_atom_site_fract_y
_atom_site_fract_z
_atom_site_U_iso_or_equiv
_atom_site_adp_type
_atom_site_occupancy
_atom_site_symmetry_multiplicity
_atom_site_calc_flag
_atom_site_refinement_flags
O1 O 0.4745(4) -0.0603(3) 0.3137(2) 0.0463(7) Uani 1 1 d .
N1 N 0.9030(5) -0.1138(4) 0.2890(3) 0.0461(8) Uani 1 1 d .
H1A H 1.0638 -0.1091 0.3217 0.055 Uiso 1 1 calc R
C1 C 0.7164(6) -0.0390(4) 0.3377(3) 0.0407(8) Uani 1 1 d .
C2 C 0.8218(7) 0.0850(5) 0.4223(3) 0.0521(10) Uani 1 1 d .
H2 H 1.0052 0.0588 0.4517 0.063 Uiso 1 1 calc R
C3 C 0.8296(9) 0.2334(6) 0.3555(5) 0.0695(13) Uani 1 1 d .
H3A H 0.6474 0.2679 0.3370 0.083 Uiso 1 1 calc R
H3B H 0.9200 0.3082 0.4066 0.083 Uiso 1 1 calc R
C4 C 0.9655(9) 0.2291(6) 0.2434(5) 0.0688(13) Uani 1 1 d .
H4A H 1.1185 0.1621 0.2547 0.083 Uiso 1 1 calc R
H4B H 1.0321 0.3295 0.2287 0.083 Uiso 1 1 calc R
C5 C 0.7881(9) 0.1766(6) 0.1345(5) 0.0740(16) Uani 1 1 d .
H5A H 0.6132 0.1527 0.1585 0.089 Uiso 1 1 calc R
H5B H 0.7656 0.2618 0.0816 0.089 Uiso 1 1 calc R
C6 C 0.8793(10) 0.0417(7) 0.0659(4) 0.0746(16) Uani 1 1 d .
H6A H 0.8544 0.0669 -0.0162 0.089 Uiso 1 1 calc R
H6B H 1.0694 0.0281 0.0861 0.089 Uiso 1 1 calc R
C7 C 0.7418(8) -0.1094(6) 0.0830(3) 0.0643(13) Uani 1 1 d .
H7A H 0.5553 -0.0898 0.0923 0.077 Uiso 1 1 calc R
H7B H 0.7481 -0.1686 0.0125 0.077 Uiso 1 1 calc R
C8 C 0.8554(7) -0.2034(5) 0.1842(3) 0.0489(10) Uani 1 1 d .
H8 H 1.0313 -0.2374 0.1648 0.059 Uiso 1 1 calc R
C9 C 0.6956(9) -0.3455(6) 0.2015(4) 0.0676(13) Uani 1 1 d .
H9A H 0.7782 -0.4012 0.2666 0.101 Uiso 1 1 calc R
H9B H 0.6903 -0.4068 0.1326 0.101 Uiso 1 1 calc R
H9C H 0.5170 -0.3184 0.2161 0.101 Uiso 1 1 calc R
C10 C 0.6567(9) 0.0966(7) 0.5260(4) 0.0755(16) Uani 1 1 d .
H10A H 0.4735 0.1158 0.4989 0.113 Uiso 1 1 calc R
H10B H 0.7236 0.1779 0.5756 0.113 Uiso 1 1 calc R
H10C H 0.6691 0.0034 0.5689 0.113 Uiso 1 1 calc R

loop_
_atom_site_aniso_label
_atom_site_aniso_U_11
_atom_site_aniso_U_22
_atom_site_aniso_U_33
_atom_site_aniso_U_23
_atom_site_aniso_U_13
_atom_site_aniso_U_12
O1 0.0205(11) 0.0563(17) 0.0622(15) -0.0073(14) 0.0049(9) -0.0052(11)
N1 0.0265(14) 0.053(2) 0.0583(17) 0.0028(16) 0.0028(12) 0.0069(13)
C1 0.0284(17) 0.043(2) 0.0506(18) 0.0117(17) 0.0057(13) 0.0040(15)
C2 0.0347(19) 0.056(3) 0.065(2) -0.013(2) 0.0011(16) 0.0002(17)
C3 0.055(3) 0.047(3) 0.107(4) -0.020(3) 0.010(2) -0.003(2)
C4 0.056(2) 0.041(2) 0.110(4) 0.020(3) 0.014(2) -0.006(2)
C5 0.048(2) 0.078(4) 0.096(3) 0.046(3) 0.008(2) 0.008(2)
C6 0.062(3) 0.106(5) 0.057(2) 0.024(3) 0.017(2) 0.000(3)
C7 0.048(2) 0.098(4) 0.0475(19) -0.008(3) 0.0050(16) -0.001(2)
C8 0.0363(19) 0.056(3) 0.056(2) -0.0110(19) 0.0089(16) 0.0033(17)
C9 0.065(3) 0.057(3) 0.080(3) -0.023(2) 0.008(2) -0.004(2)
C10 0.062(3) 0.098(4) 0.067(3) -0.035(3) 0.010(2) -0.011(3)

loop_
_atom_type_symbol
_atom_type_description
_atom_type_scat_dispersion_real
_atom_type_scat_dispersion_imag
_atom_type_scat_source
C C 0.0033 0.0016 'International Tables Vol C Tables 4.2.6.8 and 6.1.1.4'
H H 0.0000 0.0000 'International Tables Vol C Tables 4.2.6.8 and 6.1.1.4'
N N 0.0061 0.0033 'International Tables Vol C Tables 4.2.6.8 and 6.1.1.4'
O O 0.0106 0.0060 'International Tables Vol C Tables 4.2.6.8 and 6.1.1.4'

loop_
_geom_angle_atom_site_label_1
_geom_angle_atom_site_label_2
_geom_angle_atom_site_label_3
_geom_angle
C1 N1 C8 124.3(3)
C1 N1 H1A 117.9
C8 N1 H1A 117.9
O1 C1 N1 123.7(4)
O1 C1 C2 121.7(3)
N1 C1 C2 114.5(3)
C10 C2 C3 112.4(4)
C10 C2 C1 111.6(3)
C3 C2 C1 108.5(3)
C10 C2 H2 108.0
C3 C2 H2 108.0
C1 C2 H2 108.0
C4 C3 C2 116.4(4)
C4 C3 H3A 108.2
C2 C3 H3A 108.2
C4 C3 H3B 108.2
C2 C3 H3B 108.2
H3A C3 H3B 107.4
C3 C4 C5 115.4(4)
C3 C4 H4A 108.4
C5 C4 H4A 108.4
C3 C4 H4B 108.4
C5 C4 H4B 108.4
H4A C4 H4B 107.5
C6 C5 C4 118.6(4)
C6 C5 H5A 107.7
C4 C5 H5A 107.7
C6 C5 H5B 107.7
C4 C5 H5B 107.7
H5A C5 H5B 107.1
C7 C6 C5 117.1(4)
C7 C6 H6A 108.0
C5 C6 H6A 108.0
C7 C6 H6B 108.0
C5 C6 H6B 108.0
H6A C6 H6B 107.3
C8 C7 C6 116.2(3)
C8 C7 H7A 108.2
C6 C7 H7A 108.2
C8 C7 H7B 108.2
C6 C7 H7B 108.2
H7A C7 H7B 107.4
N1 C8 C7 111.6(4)
N1 C8 C9 113.1(3)
C7 C8 C9 113.2(4)
N1 C8 H8 106.1
C7 C8 H8 106.1
C9 C8 H8 106.1
C8 C9 H9A 109.5
C8 C9 H9B 109.5
H9A C9 H9B 109.5
C8 C9 H9C 109.5
H9A C9 H9C 109.5
H9B C9 H9C 109.5
C2 C10 H10A 109.5
C2 C10 H10B 109.5
H10A C10 H10B 109.5
C2 C10 H10C 109.5
H10A C10 H10C 109.5
H10B C10 H10C 109.5

loop_
_geom_bond_atom_site_label_1
_geom_bond_atom_site_label_2
_geom_bond_distance
O1 C1 1.236(4)
N1 C1 1.317(5)
N1 C8 1.447(5)
N1 H1A 0.8600
C1 C2 1.529(5)
C2 C10 1.523(6)
C2 C3 1.525(7)
C2 H2 0.9800
C3 C4 1.519(7)
C3 H3A 0.9700
C3 H3B 0.9700
C4 C5 1.542(7)
C4 H4A 0.9700
C4 H4B 0.9700
C5 C6 1.526(8)
C5 H5A 0.9700
C5 H5B 0.9700
C6 C7 1.526(8)
C6 H6A 0.9700
C6 H6B 0.9700
C7 C8 1.502(6)
C7 H7A 0.9700
C7 H7B 0.9700
C8 C9 1.515(7)
C8 H8 0.9800
C9 H9A 0.9600
C9 H9B 0.9600
C9 H9C 0.9600
C10 H10A 0.9600
C10 H10B 0.9600
C10 H10C 0.9600

loop_
_geom_hbond_atom_site_label_D
_geom_hbond_atom_site_label_H
_geom_hbond_atom_site_label_A
_geom_hbond_distance_DH
_geom_hbond_distance_HA
_geom_hbond_distance_DA
_geom_hbond_angle_DHA
_geom_hbond_site_symmetry_A
N1 H1A O1 0.86 2.12 2.900(4) 150.5 1_655

loop_
_geom_torsion_atom_site_label_1
_geom_torsion_atom_site_label_2
_geom_torsion_atom_site_label_3
_geom_torsion_atom_site_label_4
_geom_torsion
C8 N1 C1 O1 15.0(6)
C8 N1 C1 C2 -161.5(3)
O1 C1 C2 C10 39.9(5)
N1 C1 C2 C10 -143.5(4)
O1 C1 C2 C3 -84.5(4)
N1 C1 C2 C3 92.1(4)
C10 C2 C3 C4 -173.9(4)
C1 C2 C3 C4 -50.0(5)
C2 C3 C4 C5 84.5(5)
C3 C4 C5 C6 -123.5(5)
C4 C5 C6 C7 102.9(5)
C5 C6 C7 C8 -85.6(5)
C1 N1 C8 C7 59.7(5)
C1 N1 C8 C9 -69.3(5)
C6 C7 C8 N1 46.4(5)
C6 C7 C8 C9 175.4(4)
